data_7052398
loop_
_publ_author_name
'Fr\'ed\'eric Th\'ebault'
'Alexander J. Blake'
'Claire Wilson'
'Neil R. Champness'
'Martin Schr\"oder'

_publ_section_title
;
 Synthesis of pyridazinyl ligands for multimetallic complexes
;
_journal_issue 10
_journal_name_full 'New Journal of Chemistry'
_journal_page_first 1498
_journal_paper_doi 10.1039/b611561f
_journal_volume 30
_journal_year 2006
_chemical_formula_moiety 'C38 H28 Cu4 N14 O22, 0.75(C H Cl3), 0.5(C H Cl3), 0.5(C H4 O)'
_chemical_formula_sum 'C39.75 H37.25 Cl3.75 Cu4 N14 O22.5'
_chemical_formula_weight 1458.18
_chemical_name_systematic
;
?
;
_space_group_IT_number 2
_symmetry_cell_setting triclinic
_symmetry_space_group_name_Hall '-P 1'
_symmetry_space_group_name_H-M 'P -1'
_atom_sites_solution_hydrogens 'geometrically placed, except Me and OH of MeOH and Me H of bridging MeO'
_atom_sites_solution_primary direct
_atom_sites_solution_secondary difmap
_audit_creation_method SHELXL-97
_cell_angle_alpha 80.373(3)
_cell_angle_beta 82.560(3)
_cell_angle_gamma 82.475(3)
_cell_formula_units_Z 2
_cell_length_a 10.403(2)
_cell_length_b 16.763(3)
_cell_length_c 17.194(3)
_cell_measurement_reflns_used 5268
_cell_measurement_temperature 150(2)
_cell_measurement_theta_max 29.0
_cell_measurement_theta_min 1.5
_cell_volume 2912.9(9)
_computing_cell_refinement 'Bruker SAINT version 7.12a (Bruker, 2005)'
_computing_data_collection 'Bruker APEX2 version 1.0-27 (Bruker, 2005)'
_computing_data_reduction 'Bruker SAINT'
_computing_structure_refinement 'SHELXS97 (Sheldrick, 1998)'
_computing_structure_solution 'SHELXS-97 (Sheldrick, 1990)'
_diffrn_ambient_temperature 150(2)
_diffrn_measured_fraction_theta_full 0.991
_diffrn_measured_fraction_theta_max 0.991
_diffrn_measurement_device_type 'Bruker ApexII CCD area detector'
_diffrn_measurement_method \w
_diffrn_radiation_monochromator 'silicon (111)'
_diffrn_radiation_source 'Daresbury SRS Station 9.8'
_diffrn_radiation_type synchrotron
_diffrn_radiation_wavelength 0.67680
_diffrn_reflns_av_R_equivalents 0.0471
_diffrn_reflns_av_sigmaI/netI 0.0744
_diffrn_reflns_limit_h_max 12
_diffrn_reflns_limit_h_min -12
_diffrn_reflns_limit_k_max 20
_diffrn_reflns_limit_k_min -20
_diffrn_reflns_limit_l_max 21
_diffrn_reflns_limit_l_min -21
_diffrn_reflns_number 33424
_diffrn_reflns_theta_full 25.00
_diffrn_reflns_theta_max 25.00
_diffrn_reflns_theta_min 1.52
_diffrn_standards_decay_% 0
_diffrn_standards_number 0
_exptl_absorpt_coefficient_mu 1.699
_exptl_absorpt_correction_T_max 1
_exptl_absorpt_correction_T_min 0.569
_exptl_absorpt_correction_type multi-scan
_exptl_absorpt_process_details '(SADABS; Sheldrick, 2004)'
_exptl_crystal_colour Green
_exptl_crystal_density_diffrn 1.663
_exptl_crystal_density_method 'not measured'
_exptl_crystal_description Plate
_exptl_crystal_F_000 1467
_exptl_crystal_size_max 0.30
_exptl_crystal_size_mid 0.05
_exptl_crystal_size_min 0.02
_refine_diff_density_max 1.41
_refine_diff_density_min -0.74
_refine_diff_density_rms 0.12
_refine_ls_extinction_coef 0.0020(9)
_refine_ls_extinction_expression Fc^*^=kFc[1+0.001xFc^2^\l^3^/sin(2\q)]^-1/4^
_refine_ls_extinction_method SHELXL
_refine_ls_goodness_of_fit_ref 1.035
_refine_ls_hydrogen_treatment constr
_refine_ls_matrix_type full
_refine_ls_number_parameters 798
_refine_ls_number_reflns 11774
_refine_ls_number_restraints 287
_refine_ls_restrained_S_all 1.027
_refine_ls_R_factor_all 0.1106
_refine_ls_R_factor_gt 0.0625
_refine_ls_shift/su_max 0.001
_refine_ls_shift/su_mean 0.000
_refine_ls_structure_factor_coef Fsqd
_refine_ls_weighting_details 'calc w=1/[\s^2^(Fo^2^)+(0.1219P)^2^+2.0290P] where P=(Fo^2^+2Fc^2^)/3'
_refine_ls_weighting_scheme calc
_refine_ls_wR_factor_gt 0.1837
_refine_ls_wR_factor_ref 0.2130
_reflns_number_gt 7094
_reflns_number_total 11774
_reflns_threshold_expression >2\s(I)
_cod_data_source_file b611561f.txt
_cod_data_source_block Compound_1
_cod_depositor_comments
;
The following automatic conversions were performed:
'_symmetry_cell_setting' value 'Triclinic' changed to 'triclinic'
according to '/home/saulius/struct/CIF-dictionaries/cif_core.dic'
dictionary named 'cif_core.dic' version 2.4.1 from 2010-06-29.

Automatic conversion script
Id: cif_fix_enum 1527 2010-12-29 10:47:43Z saulius 
;
_cod_original_formula_sum 'C39.75 H37.25 Cl3.75 Cu4 N14 O22.50'
_cod_database_code 7052398

loop_
_symmetry_equiv_pos_as_xyz
'x, y, z'
'-x, -y, -z'

loop_
_atom_site_label
_atom_site_type_symbol
_atom_site_fract_x
_atom_site_fract_y
_atom_site_fract_z
_atom_site_U_iso_or_equiv
_atom_site_adp_type
_atom_site_occupancy
_atom_site_symmetry_multiplicity
_atom_site_calc_flag
_atom_site_refinement_flags
_atom_site_disorder_assembly
_atom_site_disorder_group
Cu1 Cu 0.92851(8) 1.30054(4) 0.49668(4) 0.0351(2) Uani 1 1 d U . .
Cu2 Cu 0.89126(7) 1.13788(4) 0.41775(4) 0.0321(2) Uani 1 1 d U . .
Cu3 Cu 0.11792(8) 0.86306(5) 1.05454(4) 0.0378(2) Uani 1 1 d U . .
Cu4 Cu 0.07393(8) 0.69484(5) 0.98666(4) 0.0384(2) Uani 1 1 d U . .
Cl1 Cl 0.8100(2) 0.62625(17) 0.31923(16) 0.0579(7) Uani 0.75 1 d PDU . .
Cl2 Cl 0.6699(3) 0.78645(15) 0.29743(16) 0.0593(7) Uani 0.75 1 d PDU . .
Cl3 Cl 0.5325(3) 0.64420(19) 0.32391(17) 0.0660(8) Uani 0.75 1 d PDU . .
Cl4 Cl 0.4861(3) 0.6152(2) 0.8788(2) 0.0500(8) Uani 0.50 1 d PDU . .
Cl5 Cl 0.5288(4) 0.5587(4) 0.7268(3) 0.0883(17) Uani 0.50 1 d PDU . .
Cl6 Cl 0.6049(4) 0.7146(3) 0.7423(3) 0.0873(16) Uani 0.50 1 d PDU . .
O1 O 0.9685(4) 1.2364(2) 0.4122(2) 0.0363(10) Uani 1 1 d U . .
O2 O 0.7366(5) 1.3598(3) 0.4473(3) 0.0469(11) Uani 1 1 d U . .
O3 O 1.2319(6) 1.4153(3) 0.4648(4) 0.0701(17) Uani 1 1 d U . .
O4 O 1.0367(5) 1.3905(3) 0.4508(3) 0.0435(11) Uani 1 1 d U . .
O5 O 1.1657(5) 1.2995(3) 0.5206(3) 0.0501(12) Uani 1 1 d U . .
O6 O 1.0893(5) 1.0653(3) 0.3145(3) 0.0522(12) Uani 1 1 d U . .
O7 O 1.0305(5) 1.1125(3) 0.1988(3) 0.0569(14) Uani 1 1 d U . .
O8 O 0.9038(4) 1.1379(3) 0.3033(2) 0.0390(10) Uani 1 1 d U . .
O9 O 0.5431(8) 1.2358(5) 0.4995(5) 0.118(3) Uani 1 1 d U . .
O10 O 0.6794(5) 1.2080(3) 0.4008(3) 0.0533(13) Uani 1 1 d U . .
O11 O 0.5442(6) 1.1229(4) 0.4624(4) 0.0786(18) Uani 1 1 d U . .
O12 O 0.0475(5) 0.7622(3) 1.0674(3) 0.0432(11) Uani 1 1 d U . .
O13 O -0.1359(5) 0.6991(3) 0.9733(4) 0.0626(14) Uani 1 1 d U . .
O14 O 0.4782(6) 0.7719(5) 1.1438(4) 0.083(2) Uani 1 1 d U . .
O15 O 0.4297(6) 0.8075(4) 1.0235(3) 0.0799(19) Uani 1 1 d U . .
O16 O 0.2838(6) 0.8265(3) 1.1251(3) 0.0613(14) Uani 1 1 d U . .
O17 O 0.0506(7) 0.8790(5) 1.2348(4) 0.094(2) Uani 1 1 d U . .
O18 O -0.0249(5) 0.9207(3) 1.1222(3) 0.0560(13) Uani 1 1 d U . .
O19 O -0.1321(6) 0.9512(4) 1.2286(3) 0.0724(17) Uani 1 1 d U . .
O20 O 0.2661(6) 0.5965(4) 1.0518(4) 0.0679(16) Uani 1 1 d U . .
O21 O 0.0598(5) 0.5875(3) 1.0573(3) 0.0449(11) Uani 1 1 d U . .
O22 O 0.1822(6) 0.4941(3) 1.1247(4) 0.0693(17) Uani 1 1 d U . .
O23 O 0.6767(8) 0.6601(5) 1.0877(6) 0.042(2) Uani 0.50 1 d PU . .
H23A H 0.6794 0.6907 1.0437 0.062 Uiso 0.50 1 calc PR . .
N1 N 0.8753(5) 1.3442(3) 0.5990(3) 0.0362(11) Uani 1 1 d U . .
N2 N 0.8461(5) 1.2067(3) 0.5615(3) 0.0308(11) Uani 1 1 d U . .
N3 N 0.8376(5) 1.1400(3) 0.5332(3) 0.0303(10) Uani 1 1 d U . .
N4 N 0.8401(5) 1.0259(3) 0.4527(3) 0.0319(11) Uani 1 1 d U . .
N5 N 0.1912(5) 0.9676(3) 1.0134(3) 0.0378(12) Uani 1 1 d U . .
N6 N 0.1857(5) 0.8480(3) 0.9427(3) 0.0301(10) Uani 1 1 d U . .
N7 N 0.1681(5) 0.7806(3) 0.9174(3) 0.0322(11) Uani 1 1 d U . .
N8 N 0.1236(6) 0.6442(3) 0.8876(3) 0.0430(13) Uani 1 1 d U . .
N9 N 1.1481(6) 1.3681(3) 0.4796(4) 0.0471(14) Uani 1 1 d U . .
N10 N 1.0119(5) 1.1035(3) 0.2718(3) 0.0392(12) Uani 1 1 d U . .
N11 N 0.5856(6) 1.1890(4) 0.4490(4) 0.0549(16) Uani 1 1 d U . .
N12 N 0.3967(7) 0.8021(4) 1.0940(4) 0.0580(17) Uani 1 1 d U . .
N13 N -0.0312(6) 0.9146(4) 1.1973(3) 0.0516(16) Uani 1 1 d U . .
N14 N 0.1736(7) 0.5589(4) 1.0778(4) 0.0503(14) Uani 1 1 d U . .
C1 C 0.8930(7) 1.4179(4) 0.6135(4) 0.0429(15) Uani 1 1 d U . .
H1 H 0.9378 1.4533 0.5731 0.051 Uiso 1 1 calc R . .
C2 C 0.8486(7) 1.4441(4) 0.6852(4) 0.0482(17) Uani 1 1 d U . .
H2 H 0.8629 1.4965 0.6942 0.058 Uiso 1 1 calc R . .
C3 C 0.7821(8) 1.3921(4) 0.7443(4) 0.0502(18) Uani 1 1 d U . .
H3 H 0.7494 1.4092 0.7938 0.060 Uiso 1 1 calc R . .
C4 C 0.7643(7) 1.3157(4) 0.7303(4) 0.0428(16) Uani 1 1 d U . .
H4 H 0.7214 1.2787 0.7700 0.051 Uiso 1 1 calc R . .
C5 C 0.8106(6) 1.2952(4) 0.6569(4) 0.0341(13) Uani 1 1 d U . .
C6 C 0.7904(6) 1.2162(4) 0.6337(3) 0.0318(13) Uani 1 1 d U . .
C7 C 0.7171(6) 1.1578(4) 0.6799(4) 0.0348(13) Uani 1 1 d U . .
H7 H 0.6790 1.1646 0.7319 0.042 Uiso 1 1 calc R . .
C8 C 0.7012(6) 1.0894(4) 0.6477(3) 0.0311(12) Uani 1 1 d U . .
C9 C 0.7688(6) 1.0806(4) 0.5728(3) 0.0306(12) Uani 1 1 d U . .
C10 C 0.7805(6) 1.0109(4) 0.5288(3) 0.0324(13) Uani 1 1 d U . .
C11 C 0.7394(6) 0.9358(4) 0.5586(4) 0.0381(14) Uani 1 1 d U . .
H11 H 0.6984 0.9254 0.6114 0.046 Uiso 1 1 calc R . .
C12 C 0.7590(7) 0.8748(4) 0.5099(4) 0.0417(15) Uani 1 1 d U . .
H12 H 0.7309 0.8228 0.5293 0.050 Uiso 1 1 calc R . .
C13 C 0.8180(6) 0.8911(4) 0.4354(4) 0.0383(14) Uani 1 1 d U . .
H13 H 0.8318 0.8503 0.4019 0.046 Uiso 1 1 calc R . .
C14 C 0.8588(6) 0.9674(4) 0.4073(4) 0.0357(14) Uani 1 1 d U . .
H14 H 0.9008 0.9780 0.3547 0.043 Uiso 1 1 calc R . .
C15 C 0.6095(6) 1.0333(3) 0.6927(3) 0.0305(12) Uani 1 1 d U . .
C16 C 0.5001(6) 1.0207(4) 0.6598(4) 0.0348(13) Uani 1 1 d U . .
H16 H 0.4866 1.0453 0.6071 0.042 Uiso 1 1 calc R . .
C17 C 0.4114(6) 0.9723(4) 0.7042(3) 0.0345(13) Uani 1 1 d U . .
H17 H 0.3364 0.9637 0.6819 0.041 Uiso 1 1 calc R . .
C18 C 0.4301(6) 0.9357(4) 0.7814(3) 0.0330(13) Uani 1 1 d U . .
C19 C 0.5400(6) 0.9471(4) 0.8136(4) 0.0354(14) Uani 1 1 d U . .
H19 H 0.5537 0.9220 0.8661 0.042 Uiso 1 1 calc R . .
C20 C 0.6293(6) 0.9948(4) 0.7697(3) 0.0358(14) Uani 1 1 d U . .
H20 H 0.7054 1.0017 0.7918 0.043 Uiso 1 1 calc R . .
C21 C 0.1740(7) 1.0310(4) 1.0545(4) 0.0472(17) Uani 1 1 d U . .
H21 H 0.1254 1.0259 1.1055 0.057 Uiso 1 1 calc R . .
C22 C 0.2254(8) 1.1025(4) 1.0242(5) 0.0523(18) Uani 1 1 d U . .
H22 H 0.2126 1.1464 1.0540 0.063 Uiso 1 1 calc R . .
C23 C 0.2959(7) 1.1102(4) 0.9499(4) 0.0480(17) Uani 1 1 d U . .
H23 H 0.3330 1.1591 0.9286 0.058 Uiso 1 1 calc R . .
C24 C 0.3124(7) 1.0453(4) 0.9061(4) 0.0411(15) Uani 1 1 d U . .
H24 H 0.3586 1.0497 0.8544 0.049 Uiso 1 1 calc R . .
C25 C 0.2593(6) 0.9749(4) 0.9406(3) 0.0334(13) Uani 1 1 d U . .
C26 C 0.2620(6) 0.9010(4) 0.9010(3) 0.0319(13) Uani 1 1 d U . .
C27 C 0.3311(6) 0.8854(4) 0.8278(3) 0.0317(13) Uani 1 1 d U . .
C28 C 0.3033(6) 0.8176(4) 0.7991(3) 0.0325(13) Uani 1 1 d U . .
H28 H 0.3403 0.8066 0.7480 0.039 Uiso 1 1 calc R . .
C29 C 0.2205(6) 0.7661(4) 0.8464(3) 0.0329(13) Uani 1 1 d U . .
C30 C 0.1878(7) 0.6885(4) 0.8266(4) 0.0393(15) Uani 1 1 d U . .
C31 C 0.2181(7) 0.6637(4) 0.7538(4) 0.0454(17) Uani 1 1 d U . .
H31 H 0.2615 0.6969 0.7108 0.055 Uiso 1 1 calc R . .
C32 C 0.1839(9) 0.5896(4) 0.7445(4) 0.057(2) Uani 1 1 d U . .
H32 H 0.2051 0.5705 0.6949 0.068 Uiso 1 1 calc R . .
C33 C 0.1199(8) 0.5440(4) 0.8064(4) 0.056(2) Uani 1 1 d U . .
H33 H 0.0965 0.4927 0.8003 0.067 Uiso 1 1 calc R . .
C34 C 0.0891(8) 0.5719(4) 0.8774(4) 0.056(2) Uani 1 1 d U . .
H34 H 0.0429 0.5401 0.9203 0.067 Uiso 1 1 calc R . .
C35 C 0.6654(5) 0.6861(3) 0.3476(5) 0.0373(18) Uani 0.75 1 d PDU . .
H35 H 0.6570 0.6864 0.4061 0.045 Uiso 0.75 1 calc PR . .
C36 C 0.5873(10) 0.6150(5) 0.7884(4) 0.053(3) Uani 0.50 1 d PDU . .
H36 H 0.6756 0.5881 0.8008 0.064 Uiso 0.50 1 calc PR . .
C37 C 0.6172(15) 0.5954(9) 1.0835(9) 0.055(4) Uani 0.50 1 d PU . .
H37A H 0.6144 0.5595 1.1347 0.082 Uiso 0.50 1 calc PR . .
H37B H 0.6653 0.5658 1.0423 0.082 Uiso 0.50 1 calc PR . .
H37C H 0.5280 0.6134 1.0703 0.082 Uiso 0.50 1 calc PR . .
C38 C 1.0600(8) 1.2598(5) 0.3456(4) 0.0524(19) Uani 1 1 d U . .
H38A H 1.0308 1.2476 0.2973 0.079 Uiso 1 1 calc R . .
H38B H 1.1457 1.2296 0.3535 0.079 Uiso 1 1 calc R . .
H38C H 1.0663 1.3184 0.3401 0.079 Uiso 1 1 calc R . .
C39 C 0.6505(10) 1.4239(6) 0.4704(5) 0.076(3) Uani 1 1 d U . .
H39A H 0.5784 1.4347 0.4373 0.114 Uiso 1 1 calc R . .
H39B H 0.6961 1.4726 0.4641 0.114 Uiso 1 1 calc R . .
H39C H 0.6161 1.4098 0.5261 0.114 Uiso 1 1 calc R . .
C40 C -0.0391(8) 0.7379(5) 1.1366(4) 0.0503(19) Uani 1 1 d U . .
H40A H 0.0095 0.7251 1.1830 0.075 Uiso 1 1 calc R . .
H40B H -0.0778 0.6896 1.1297 0.075 Uiso 1 1 calc R . .
H40C H -0.1085 0.7823 1.1443 0.075 Uiso 1 1 calc R . .
C41 C -0.1897(10) 0.7082(6) 0.8973(7) 0.088(3) Uani 1 1 d U . .
H41A H -0.2847 0.7086 0.9068 0.133 Uiso 1 1 calc R . .
H41B H -0.1524 0.6625 0.8696 0.133 Uiso 1 1 calc R . .
H41C H -0.1680 0.7594 0.8647 0.133 Uiso 1 1 calc R . .

loop_
_atom_site_aniso_label
_atom_site_aniso_U_11
_atom_site_aniso_U_22
_atom_site_aniso_U_33
_atom_site_aniso_U_23
_atom_site_aniso_U_13
_atom_site_aniso_U_12
Cu1 0.0442(5) 0.0275(4) 0.0337(4) -0.0049(3) 0.0018(3) -0.0101(3)
Cu2 0.0409(5) 0.0297(4) 0.0257(4) -0.0051(3) 0.0022(3) -0.0084(3)
Cu3 0.0441(5) 0.0411(5) 0.0291(4) -0.0101(3) 0.0062(3) -0.0122(4)
Cu4 0.0506(5) 0.0347(4) 0.0298(4) -0.0049(3) 0.0061(3) -0.0153(4)
Cl1 0.0525(15) 0.0673(17) 0.0550(15) -0.0259(13) -0.0022(11) 0.0069(12)
Cl2 0.086(2) 0.0408(13) 0.0550(15) -0.0077(11) -0.0184(13) -0.0113(12)
Cl3 0.0579(16) 0.085(2) 0.0625(16) -0.0021(14) -0.0196(13) -0.0338(15)
Cl4 0.0395(19) 0.054(2) 0.057(2) -0.0076(16) -0.0157(16) 0.0033(15)
Cl5 0.049(2) 0.137(5) 0.090(3) -0.067(3) -0.021(2) 0.025(3)
Cl6 0.046(2) 0.094(3) 0.100(4) 0.024(3) 0.014(2) 0.005(2)
O1 0.043(2) 0.032(2) 0.033(2) -0.0059(17) 0.0060(18) -0.0118(18)
O2 0.054(3) 0.040(3) 0.045(3) -0.008(2) -0.005(2) 0.002(2)
O3 0.064(4) 0.050(3) 0.100(5) -0.008(3) -0.004(3) -0.029(3)
O4 0.053(3) 0.026(2) 0.052(3) -0.0038(19) -0.003(2) -0.011(2)
O5 0.062(3) 0.035(3) 0.054(3) -0.007(2) -0.007(2) -0.005(2)
O6 0.044(3) 0.062(3) 0.049(3) -0.006(2) -0.004(2) 0.000(2)
O7 0.068(3) 0.068(4) 0.031(2) -0.014(2) 0.012(2) -0.003(3)
O8 0.050(3) 0.037(2) 0.029(2) -0.0071(18) 0.0007(19) -0.003(2)
O9 0.114(6) 0.127(7) 0.116(6) -0.064(5) 0.030(5) -0.012(5)
O10 0.039(3) 0.068(3) 0.042(3) 0.013(2) 0.004(2) -0.002(2)
O11 0.069(4) 0.066(4) 0.101(5) -0.010(3) 0.002(4) -0.024(3)
O12 0.056(3) 0.042(2) 0.032(2) -0.0063(19) 0.008(2) -0.019(2)
O13 0.050(3) 0.060(3) 0.081(4) -0.013(3) -0.013(3) -0.010(3)
O14 0.054(3) 0.127(6) 0.058(4) 0.019(4) -0.009(3) -0.016(4)
O15 0.074(4) 0.113(6) 0.048(3) -0.009(3) -0.010(3) 0.004(4)
O16 0.062(3) 0.060(3) 0.059(3) 0.002(3) -0.010(3) -0.006(3)
O17 0.095(5) 0.097(5) 0.090(5) -0.016(4) -0.046(4) 0.022(4)
O18 0.061(3) 0.061(3) 0.046(3) -0.009(2) -0.002(2) -0.008(3)
O19 0.074(4) 0.093(5) 0.052(3) -0.029(3) 0.000(3) 0.004(3)
O20 0.057(3) 0.074(4) 0.073(4) -0.005(3) -0.006(3) -0.015(3)
O21 0.058(3) 0.037(2) 0.038(2) -0.0008(19) 0.003(2) -0.012(2)
O22 0.104(5) 0.036(3) 0.073(4) -0.005(3) -0.034(3) -0.004(3)
O23 0.015(4) 0.040(5) 0.065(6) 0.003(4) 0.007(4) -0.013(4)
N1 0.044(3) 0.029(3) 0.037(3) -0.005(2) -0.007(2) -0.008(2)
N2 0.041(3) 0.026(2) 0.028(2) -0.0070(19) -0.003(2) -0.007(2)
N3 0.039(3) 0.026(2) 0.026(2) -0.0029(18) -0.002(2) -0.005(2)
N4 0.041(3) 0.030(2) 0.027(2) -0.0066(19) -0.002(2) -0.009(2)
N5 0.046(3) 0.035(3) 0.033(3) -0.009(2) 0.000(2) -0.010(2)
N6 0.034(3) 0.027(2) 0.030(2) -0.0033(19) 0.001(2) -0.009(2)
N7 0.040(3) 0.030(3) 0.027(2) -0.0056(19) 0.000(2) -0.008(2)
N8 0.063(4) 0.034(3) 0.035(3) -0.007(2) 0.000(3) -0.018(3)
N9 0.050(3) 0.035(3) 0.057(4) -0.012(3) 0.005(3) -0.013(3)
N10 0.041(3) 0.041(3) 0.036(3) -0.009(2) 0.004(2) -0.009(2)
N11 0.041(3) 0.046(4) 0.074(4) -0.006(3) 0.001(3) -0.005(3)
N12 0.052(4) 0.064(4) 0.050(4) 0.015(3) -0.006(3) -0.005(3)
N13 0.058(4) 0.063(4) 0.037(3) -0.024(3) 0.016(3) -0.021(3)
N14 0.068(4) 0.039(3) 0.047(3) -0.011(3) -0.008(3) -0.010(3)
C1 0.051(4) 0.031(3) 0.049(4) -0.008(3) -0.004(3) -0.008(3)
C2 0.061(5) 0.032(4) 0.057(4) -0.019(3) -0.007(3) -0.010(3)
C3 0.071(5) 0.043(4) 0.040(4) -0.019(3) -0.002(3) -0.008(3)
C4 0.058(4) 0.037(3) 0.036(3) -0.007(3) -0.004(3) -0.013(3)
C5 0.042(4) 0.026(3) 0.036(3) -0.007(2) -0.008(3) -0.002(3)
C6 0.037(3) 0.032(3) 0.029(3) -0.006(2) -0.005(2) -0.007(2)
C7 0.041(4) 0.035(3) 0.029(3) -0.006(2) 0.001(3) -0.006(3)
C8 0.035(3) 0.032(3) 0.026(3) -0.001(2) -0.004(2) -0.004(2)
C9 0.034(3) 0.034(3) 0.026(3) -0.006(2) -0.005(2) -0.008(3)
C10 0.035(3) 0.031(3) 0.031(3) -0.006(2) 0.000(2) -0.007(3)
C11 0.046(4) 0.036(3) 0.032(3) -0.007(2) 0.004(3) -0.009(3)
C12 0.049(4) 0.025(3) 0.050(4) -0.005(3) 0.001(3) -0.009(3)
C13 0.050(4) 0.033(3) 0.035(3) -0.014(3) -0.008(3) -0.003(3)
C14 0.041(4) 0.038(3) 0.031(3) -0.012(2) -0.003(3) -0.003(3)
C15 0.036(3) 0.026(3) 0.029(3) -0.007(2) 0.001(2) -0.003(2)
C16 0.045(4) 0.031(3) 0.026(3) 0.000(2) -0.004(2) -0.003(3)
C17 0.037(3) 0.037(3) 0.031(3) -0.004(2) -0.007(2) -0.010(3)
C18 0.043(3) 0.027(3) 0.029(3) -0.003(2) 0.002(2) -0.007(3)
C19 0.039(3) 0.039(4) 0.028(3) 0.000(2) -0.003(2) -0.010(3)
C20 0.037(3) 0.043(4) 0.028(3) -0.005(2) -0.001(2) -0.011(3)
C21 0.057(4) 0.041(4) 0.046(4) -0.021(3) 0.000(3) -0.005(3)
C22 0.066(5) 0.038(4) 0.059(4) -0.023(3) -0.011(4) -0.006(3)
C23 0.053(4) 0.035(4) 0.057(4) -0.011(3) -0.003(3) -0.007(3)
C24 0.047(4) 0.035(3) 0.043(4) -0.007(3) -0.005(3) -0.010(3)
C25 0.041(4) 0.030(3) 0.030(3) -0.007(2) -0.004(2) -0.003(3)
C26 0.039(3) 0.032(3) 0.025(3) -0.002(2) -0.003(2) -0.006(3)
C27 0.033(3) 0.031(3) 0.031(3) -0.004(2) -0.001(2) -0.004(2)
C28 0.040(3) 0.030(3) 0.026(3) -0.003(2) 0.002(2) -0.004(2)
C29 0.039(3) 0.031(3) 0.028(3) -0.005(2) 0.000(2) -0.008(3)
C30 0.051(4) 0.031(3) 0.035(3) -0.007(2) 0.007(3) -0.011(3)
C31 0.063(5) 0.033(3) 0.040(3) -0.010(3) 0.007(3) -0.015(3)
C32 0.091(6) 0.044(4) 0.039(4) -0.017(3) 0.003(4) -0.023(4)
C33 0.086(6) 0.037(4) 0.049(4) -0.017(3) 0.004(4) -0.027(4)
C34 0.087(6) 0.035(4) 0.048(4) -0.008(3) 0.009(4) -0.028(4)
C35 0.037(4) 0.048(5) 0.030(4) -0.011(3) -0.005(3) -0.008(4)
C36 0.014(6) 0.064(7) 0.086(9) -0.026(7) -0.017(5) 0.012(6)
C37 0.055(9) 0.051(9) 0.060(9) -0.008(7) -0.002(7) -0.015(7)
C38 0.061(5) 0.048(4) 0.047(4) -0.007(3) 0.013(3) -0.023(4)
C39 0.084(6) 0.076(6) 0.062(5) -0.015(5) -0.003(5) 0.019(5)
C40 0.060(5) 0.058(5) 0.031(3) -0.007(3) 0.013(3) -0.021(4)
C41 0.097(7) 0.057(6) 0.125(8) -0.038(6) -0.048(7) 0.003(5)

loop_
_atom_type_symbol
_atom_type_description
_atom_type_scat_dispersion_real
_atom_type_scat_dispersion_imag
_atom_type_scat_source
C C 0.0033 0.0016 'International Tables Vol C Tables 4.2.6.8 and 6.1.1.4'
H H 0.0000 0.0000 'International Tables Vol C Tables 4.2.6.8 and 6.1.1.4'
N N 0.0061 0.0033 'International Tables Vol C Tables 4.2.6.8 and 6.1.1.4'
O O 0.0106 0.0060 'International Tables Vol C Tables 4.2.6.8 and 6.1.1.4'
Cu Cu 0.3201 1.2651 'International Tables Vol C Tables 4.2.6.8 and 6.1.1.4'
Cl Cl 0.1484 0.1585 'International Tables Vol C Tables 4.2.6.8 and 6.1.1.4'

loop_
_geom_angle_atom_site_label_1
_geom_angle_atom_site_label_2
_geom_angle_atom_site_label_3
_geom_angle
_geom_angle_site_symmetry_1
_geom_angle_site_symmetry_3
_geom_angle_publ_flag
O1 Cu1 N2 87.67(18) . . ?
O1 Cu1 O4 98.47(18) . . ?
N2 Cu1 O4 167.4(2) . . ?
O1 Cu1 N1 167.20(19) . . ?
N2 Cu1 N1 79.7(2) . . ?
O4 Cu1 N1 93.6(2) . . ?
O1 Cu1 O2 91.16(18) . . ?
N2 Cu1 O2 93.52(19) . . ?
O4 Cu1 O2 97.38(19) . . ?
N1 Cu1 O2 91.6(2) . . ?
O1 Cu2 O8 96.58(18) . . ?
O1 Cu2 N4 162.4(2) . . ?
O8 Cu2 N4 97.68(19) . . ?
O1 Cu2 N3 89.05(18) . . ?
O8 Cu2 N3 167.7(2) . . ?
N4 Cu2 N3 78.99(19) . . ?
O1 Cu2 O10 93.24(19) . . ?
O8 Cu2 O10 84.13(18) . . ?
N4 Cu2 O10 98.3(2) . . ?
N3 Cu2 O10 84.71(19) . . ?
O12 Cu3 N5 166.1(2) . . ?
O12 Cu3 N6 88.61(18) . . ?
N5 Cu3 N6 78.4(2) . . ?
O12 Cu3 O18 97.5(2) . . ?
N5 Cu3 O18 90.4(2) . . ?
N6 Cu3 O18 144.2(2) . . ?
O12 Cu3 O16 99.9(2) . . ?
N5 Cu3 O16 88.6(2) . . ?
N6 Cu3 O16 106.4(2) . . ?
O18 Cu3 O16 107.1(2) . . ?
O12 Cu4 N7 88.16(19) . . ?
O12 Cu4 O21 97.82(19) . . ?
N7 Cu4 O21 155.0(2) . . ?
O12 Cu4 N8 167.1(2) . . ?
N7 Cu4 N8 78.9(2) . . ?
O21 Cu4 N8 93.8(2) . . ?
O12 Cu4 O13 95.1(2) . . ?
N7 Cu4 O13 116.0(2) . . ?
O21 Cu4 O13 87.8(2) . . ?
N8 Cu4 O13 90.9(2) . . ?
C38 O1 Cu2 118.9(4) . . ?
C38 O1 Cu1 120.5(4) . . ?
Cu2 O1 Cu1 120.6(2) . . ?
C39 O2 Cu1 129.5(5) . . ?
N9 O4 Cu1 104.5(4) . . ?
N10 O8 Cu2 115.7(4) . . ?
N11 O10 Cu2 119.6(4) . . ?
C40 O12 Cu3 120.0(4) . . ?
C40 O12 Cu4 117.3(4) . . ?
Cu3 O12 Cu4 122.5(2) . . ?
C41 O13 Cu4 124.7(6) . . ?
N12 O16 Cu3 121.9(5) . . ?
N13 O18 Cu3 124.3(5) . . ?
N14 O21 Cu4 108.6(4) . . ?
C37 O23 H23A 109.5 . . ?
C1 N1 C5 117.9(6) . . ?
C1 N1 Cu1 126.3(4) . . ?
C5 N1 Cu1 115.8(4) . . ?
N3 N2 C6 120.1(5) . . ?
N3 N2 Cu1 122.4(4) . . ?
C6 N2 Cu1 117.3(4) . . ?
N2 N3 C9 122.9(5) . . ?
N2 N3 Cu2 118.2(4) . . ?
C9 N3 Cu2 117.2(4) . . ?
C14 N4 C10 119.8(5) . . ?
C14 N4 Cu2 124.5(4) . . ?
C10 N4 Cu2 115.7(4) . . ?
C25 N5 C21 119.5(6) . . ?
C25 N5 Cu3 117.6(4) . . ?
C21 N5 Cu3 122.9(5) . . ?
N7 N6 C26 122.3(5) . . ?
N7 N6 Cu3 119.0(3) . . ?
C26 N6 Cu3 118.0(4) . . ?
N6 N7 C29 120.2(5) . . ?
N6 N7 Cu4 121.6(4) . . ?
C29 N7 Cu4 118.0(4) . . ?
C30 N8 C34 118.8(6) . . ?
C30 N8 Cu4 116.5(4) . . ?
C34 N8 Cu4 124.5(5) . . ?
O3 N9 O5 122.6(7) . . ?
O3 N9 O4 118.5(6) . . ?
O5 N9 O4 118.9(5) . . ?
O6 N10 O7 123.6(6) . . ?
O6 N10 O8 119.1(5) . . ?
O7 N10 O8 117.3(6) . . ?
O11 N11 O10 126.0(7) . . ?
O11 N11 O9 115.0(7) . . ?
O10 N11 O9 117.6(7) . . ?
O15 N12 O16 124.8(7) . . ?
O15 N12 O14 120.5(7) . . ?
O16 N12 O14 114.7(6) . . ?
O17 N13 O19 122.1(7) . . ?
O17 N13 O18 123.7(7) . . ?
O19 N13 O18 114.2(7) . . ?
O20 N14 O22 123.3(7) . . ?
O20 N14 O21 119.2(6) . . ?
O22 N14 O21 117.5(6) . . ?
N1 C1 C2 122.3(6) . . ?
N1 C1 H1 118.8 . . ?
C2 C1 H1 118.8 . . ?
C1 C2 C3 118.7(6) . . ?
C1 C2 H2 120.7 . . ?
C3 C2 H2 120.7 . . ?
C4 C3 C2 119.6(6) . . ?
C4 C3 H3 120.2 . . ?
C2 C3 H3 120.2 . . ?
C5 C4 C3 117.7(6) . . ?
C5 C4 H4 121.2 . . ?
C3 C4 H4 121.2 . . ?
N1 C5 C4 123.9(6) . . ?
N1 C5 C6 113.8(5) . . ?
C4 C5 C6 122.3(6) . . ?
N2 C6 C7 121.4(5) . . ?
N2 C6 C5 113.1(5) . . ?
C7 C6 C5 125.4(5) . . ?
C8 C7 C6 118.4(5) . . ?
C8 C7 H7 120.8 . . ?
C6 C7 H7 120.8 . . ?
C7 C8 C9 117.5(5) . . ?
C7 C8 C15 117.9(5) . . ?
C9 C8 C15 124.6(5) . . ?
N3 C9 C8 119.6(5) . . ?
N3 C9 C10 111.6(5) . . ?
C8 C9 C10 128.8(5) . . ?
N4 C10 C11 120.5(5) . . ?
N4 C10 C9 113.9(5) . . ?
C11 C10 C9 125.6(5) . . ?
C10 C11 C12 119.1(6) . . ?
C10 C11 H11 120.4 . . ?
C12 C11 H11 120.4 . . ?
C13 C12 C11 119.3(6) . . ?
C13 C12 H12 120.4 . . ?
C11 C12 H12 120.4 . . ?
C12 C13 C14 120.1(6) . . ?
C12 C13 H13 119.9 . . ?
C14 C13 H13 119.9 . . ?
N4 C14 C13 121.2(6) . . ?
N4 C14 H14 119.4 . . ?
C13 C14 H14 119.4 . . ?
C16 C15 C20 119.3(5) . . ?
C16 C15 C8 120.1(5) . . ?
C20 C15 C8 120.6(5) . . ?
C17 C16 C15 119.4(6) . . ?
C17 C16 H16 120.3 . . ?
C15 C16 H16 120.3 . . ?
C16 C17 C18 121.0(6) . . ?
C16 C17 H17 119.5 . . ?
C18 C17 H17 119.5 . . ?
C19 C18 C17 119.6(5) . . ?
C19 C18 C27 121.1(5) . . ?
C17 C18 C27 119.3(6) . . ?
C20 C19 C18 119.9(6) . . ?
C20 C19 H19 120.1 . . ?
C18 C19 H19 120.1 . . ?
C19 C20 C15 120.8(6) . . ?
C19 C20 H20 119.6 . . ?
C15 C20 H20 119.6 . . ?
N5 C21 C22 121.4(7) . . ?
N5 C21 H21 119.3 . . ?
C22 C21 H21 119.3 . . ?
C21 C22 C23 119.4(6) . . ?
C21 C22 H22 120.3 . . ?
C23 C22 H22 120.3 . . ?
C22 C23 C24 119.8(7) . . ?
C22 C23 H23 120.1 . . ?
C24 C23 H23 120.1 . . ?
C25 C24 C23 117.7(6) . . ?
C25 C24 H24 121.1 . . ?
C23 C24 H24 121.2 . . ?
N5 C25 C24 122.3(6) . . ?
N5 C25 C26 112.7(5) . . ?
C24 C25 C26 124.9(6) . . ?
N6 C26 C27 120.3(5) . . ?
N6 C26 C25 111.8(5) . . ?
C27 C26 C25 127.8(5) . . ?
C28 C27 C26 116.4(5) . . ?
C28 C27 C18 119.1(5) . . ?
C26 C27 C18 124.5(5) . . ?
C29 C28 C27 118.9(5) . . ?
C29 C28 H28 120.5 . . ?
C27 C28 H28 120.5 . . ?
N7 C29 C28 121.3(5) . . ?
N7 C29 C30 113.1(5) . . ?
C28 C29 C30 125.4(5) . . ?
N8 C30 C31 122.2(6) . . ?
N8 C30 C29 113.1(5) . . ?
C31 C30 C29 124.7(6) . . ?
C30 C31 C32 118.3(6) . . ?
C30 C31 H31 120.8 . . ?
C32 C31 H31 120.8 . . ?
C33 C32 C31 119.7(7) . . ?
C33 C32 H32 120.1 . . ?
C31 C32 H32 120.1 . . ?
C32 C33 C34 120.0(7) . . ?
C32 C33 H33 120.0 . . ?
C34 C33 H33 120.0 . . ?
N8 C34 C33 120.9(6) . . ?
N8 C34 H34 119.6 . . ?
C33 C34 H34 119.6 . . ?
Cl3 C35 Cl1 109.0(4) . . ?
Cl3 C35 Cl2 110.2(4) . . ?
Cl1 C35 Cl2 109.5(4) . . ?
Cl3 C35 H35 109.4 . . ?
Cl1 C35 H35 109.4 . . ?
Cl2 C35 H35 109.4 . . ?
Cl5 C36 Cl6 111.9(5) . . ?
Cl5 C36 Cl4 111.1(5) . . ?
Cl6 C36 Cl4 110.4(5) . . ?
Cl5 C36 H36 107.8 . . ?
Cl6 C36 H36 107.8 . . ?
Cl4 C36 H36 107.8 . . ?
O23 C37 H37A 109.5 . . ?
O23 C37 H37B 109.5 . . ?
H37A C37 H37B 109.5 . . ?
O23 C37 H37C 109.5 . . ?
H37A C37 H37C 109.5 . . ?
H37B C37 H37C 109.5 . . ?
O1 C38 H38A 109.5 . . ?
O1 C38 H38B 109.5 . . ?
H38A C38 H38B 109.5 . . ?
O1 C38 H38C 109.5 . . ?
H38A C38 H38C 109.5 . . ?
H38B C38 H38C 109.5 . . ?
O2 C39 H39A 109.5 . . ?
O2 C39 H39B 109.5 . . ?
H39A C39 H39B 109.5 . . ?
O2 C39 H39C 109.5 . . ?
H39A C39 H39C 109.5 . . ?
H39B C39 H39C 109.5 . . ?
O12 C40 H40A 109.5 . . ?
O12 C40 H40B 109.5 . . ?
H40A C40 H40B 109.5 . . ?
O12 C40 H40C 109.5 . . ?
H40A C40 H40C 109.5 . . ?
H40B C40 H40C 109.5 . . ?
O13 C41 H41A 109.5 . . ?
O13 C41 H41B 109.5 . . ?
H41A C41 H41B 109.5 . . ?
O13 C41 H41C 109.5 . . ?
H41A C41 H41C 109.5 . . ?
H41B C41 H41C 109.5 . . ?

loop_
_geom_bond_atom_site_label_1
_geom_bond_atom_site_label_2
_geom_bond_distance
_geom_bond_site_symmetry_2
_geom_bond_publ_flag
Cu1 O1 1.921(4) . ?
Cu1 N2 1.992(5) . ?
Cu1 O4 1.995(4) . ?
Cu1 N1 2.001(5) . ?
Cu1 O2 2.309(5) . ?
Cu2 O1 1.912(4) . ?
Cu2 O8 1.955(4) . ?
Cu2 N4 1.992(5) . ?
Cu2 N3 1.996(5) . ?
Cu2 O10 2.387(5) . ?
Cu3 O12 1.898(4) . ?
Cu3 N5 1.987(5) . ?
Cu3 N6 2.006(5) . ?
Cu3 O18 2.012(5) . ?
Cu3 O16 2.200(6) . ?
Cu4 O12 1.902(4) . ?
Cu4 N7 1.984(5) . ?
Cu4 O21 2.006(4) . ?
Cu4 N8 2.007(5) . ?
Cu4 O13 2.215(5) . ?
Cl1 C35 1.757(6) . ?
Cl2 C35 1.761(6) . ?
Cl3 C35 1.750(6) . ?
Cl4 C36 1.760(7) . ?
Cl5 C36 1.742(7) . ?
Cl6 C36 1.747(7) . ?
O1 C38 1.428(7) . ?
O2 C39 1.383(9) . ?
O3 N9 1.227(7) . ?
O4 N9 1.304(8) . ?
O5 N9 1.249(7) . ?
O6 N10 1.208(7) . ?
O7 N10 1.231(7) . ?
O8 N10 1.292(7) . ?
O9 N11 1.267(9) . ?
O10 N11 1.235(7) . ?
O11 N11 1.217(8) . ?
O12 C40 1.432(7) . ?
O13 C41 1.464(11) . ?
O14 N12 1.281(8) . ?
O15 N12 1.207(8) . ?
O16 N12 1.271(8) . ?
O17 N13 1.173(8) . ?
O18 N13 1.272(8) . ?
O19 N13 1.250(8) . ?
O20 N14 1.215(8) . ?
O21 N14 1.288(8) . ?
O22 N14 1.239(8) . ?
O23 C37 1.333(16) . ?
O23 H23A 0.8400 . ?
N1 C1 1.341(8) . ?
N1 C5 1.348(8) . ?
N2 N3 1.310(6) . ?
N2 C6 1.327(7) . ?
N3 C9 1.341(7) . ?
N4 C14 1.333(7) . ?
N4 C10 1.372(7) . ?
N5 C25 1.351(8) . ?
N5 C21 1.353(8) . ?
N6 N7 1.318(7) . ?
N6 C26 1.326(7) . ?
N7 C29 1.319(7) . ?
N8 C30 1.337(8) . ?
N8 C34 1.352(8) . ?
C1 C2 1.382(10) . ?
C1 H1 0.9500 . ?
C2 C3 1.396(10) . ?
C2 H2 0.9500 . ?
C3 C4 1.382(9) . ?
C3 H3 0.9500 . ?
C4 C5 1.374(9) . ?
C4 H4 0.9500 . ?
C5 C6 1.492(8) . ?
C6 C7 1.396(8) . ?
C7 C8 1.389(8) . ?
C7 H7 0.9500 . ?
C8 C9 1.407(8) . ?
C8 C15 1.481(8) . ?
C9 C10 1.478(8) . ?
C10 C11 1.377(8) . ?
C11 C12 1.405(9) . ?
C11 H11 0.9500 . ?
C12 C13 1.349(9) . ?
C12 H12 0.9500 . ?
C13 C14 1.390(9) . ?
C13 H13 0.9500 . ?
C14 H14 0.9500 . ?
C15 C16 1.389(9) . ?
C15 C20 1.401(8) . ?
C16 C17 1.379(8) . ?
C16 H16 0.9500 . ?
C17 C18 1.393(8) . ?
C17 H17 0.9500 . ?
C18 C19 1.380(9) . ?
C18 C27 1.482(8) . ?
C19 C20 1.372(8) . ?
C19 H19 0.9500 . ?
C20 H20 0.9500 . ?
C21 C22 1.371(10) . ?
C21 H21 0.9500 . ?
C22 C23 1.384(10) . ?
C22 H22 0.9500 . ?
C23 C24 1.404(9) . ?
C23 H23 0.9500 . ?
C24 C25 1.379(9) . ?
C24 H24 0.9500 . ?
C25 C26 1.506(8) . ?
C26 C27 1.413(8) . ?
C27 C28 1.390(8) . ?
C28 C29 1.387(8) . ?
C28 H28 0.9500 . ?
C29 C30 1.490(8) . ?
C30 C31 1.370(9) . ?
C31 C32 1.375(9) . ?
C31 H31 0.9500 . ?
C32 C33 1.356(10) . ?
C32 H32 0.9500 . ?
C33 C34 1.365(10) . ?
C33 H33 0.9500 . ?
C34 H34 0.9500 . ?
C35 H35 1.0000 . ?
C36 H36 1.0000 . ?
C37 H37A 0.9800 . ?
C37 H37B 0.9800 . ?
C37 H37C 0.9800 . ?
C38 H38A 0.9800 . ?
C38 H38B 0.9800 . ?
C38 H38C 0.9800 . ?
C39 H39A 0.9800 . ?
C39 H39B 0.9800 . ?
C39 H39C 0.9800 . ?
C40 H40A 0.9800 . ?
C40 H40B 0.9800 . ?
C40 H40C 0.9800 . ?
C41 H41A 0.9800 . ?
C41 H41B 0.9800 . ?
C41 H41C 0.9800 . ?
